data_4062825
_journal_name_full Organometallics
_journal_paper_doi 10.1021/om049700t
_journal_year 2004
_chemical_formula_sum 'C34.5 H50 B N2 Ni P2'
_chemical_formula_weight 624.22
_chemical_name_common 'Ni(dippe)(MeCNBPh3), 12'
_space_group_IT_number 14
_symmetry_cell_setting monoclinic
_symmetry_space_group_name_Hall '-P 2yn'
_symmetry_space_group_name_H-M 'P 1 21/n 1'
_cell_angle_alpha 90.00
_cell_angle_beta 101.8490(10)
_cell_angle_gamma 90.00
_cell_formula_units_Z 4
_cell_length_a 8.9614(6)
_cell_length_b 21.0752(13)
_cell_length_c 19.6719(12)
_cell_measurement_temperature 193(2)
_cell_volume 3636.1(4)
_diffrn_ambient_temperature 193(2)
_exptl_crystal_density_diffrn 1.140
_cod_depositor_comments
;
The following automatic conversions were performed:
'_symmetry_cell_setting' value 'Monoclinic' changed to 'monoclinic'
according to '/home/saulius/struct/CIF-dictionaries/cif_core.dic'
dictionary named 'cif_core.dic' version 2.4.1 from 2010-06-29.

Automatic conversion script
Id: cif_fix_enum 1527 2010-12-29 10:47:43Z saulius 
;
_cod_original_sg_symbol_H-M 'P 21/n'
_cod_original_formula_sum 'C34.50 H50 B N2 Ni P2'
_cod_database_code 4062825

loop_
_symmetry_equiv_pos_as_xyz
'x, y, z'
'-x+1/2, y+1/2, -z+1/2'
'-x, -y, -z'
'x-1/2, -y-1/2, z-1/2'

loop_
_atom_site_label
_atom_site_type_symbol
_atom_site_fract_x
_atom_site_fract_y
_atom_site_fract_z
_atom_site_U_iso_or_equiv
_atom_site_adp_type
_atom_site_occupancy
_atom_site_symmetry_multiplicity
_atom_site_calc_flag
_atom_site_refinement_flags
_atom_site_disorder_assembly
_atom_site_disorder_group
Ni1 Ni 0.95550(4) 0.066699(16) 0.249801(19) 0.02439(12) Uani 1 1 d . . .
P1 P 0.93537(9) 0.15970(3) 0.29070(4) 0.03039(19) Uani 1 1 d . . .
P2 P 0.94644(9) 0.10563(4) 0.14484(4) 0.02937(19) Uani 1 1 d . . .
N1 N 0.9987(3) -0.02059(10) 0.26980(12) 0.0248(5) Uani 1 1 d . . .
C1 C 0.9814(3) 0.00940(13) 0.32161(16) 0.0286(6) Uani 1 1 d . . .
C2 C 0.9939(5) -0.00382(16) 0.39753(16) 0.0443(8) Uani 1 1 d . . .
H2A H 1.0114 -0.0493 0.4063 0.066 Uiso 1 1 calc R . .
H2B H 0.8991 0.0088 0.4113 0.066 Uiso 1 1 calc R . .
H2C H 1.0793 0.0204 0.4245 0.066 Uiso 1 1 calc R . .
C3 C 1.0870(4) 0.18015(15) 0.36651(18) 0.0412(8) Uani 1 1 d . . .
H3A H 1.0705 0.1531 0.4061 0.049 Uiso 1 1 calc R . .
C4 C 1.0847(5) 0.24913(18) 0.3902(2) 0.0628(12) Uani 1 1 d . . .
H4A H 1.1679 0.2562 0.4303 0.094 Uiso 1 1 calc R . .
H4B H 0.9870 0.2582 0.4032 0.094 Uiso 1 1 calc R . .
H4C H 1.0975 0.2773 0.3522 0.094 Uiso 1 1 calc R . .
C5 C 1.2434(4) 0.1630(2) 0.3525(2) 0.0582(11) Uani 1 1 d . . .
H5A H 1.3223 0.1739 0.3932 0.087 Uiso 1 1 calc R . .
H5B H 1.2611 0.1868 0.3121 0.087 Uiso 1 1 calc R . .
H5C H 1.2472 0.1174 0.3433 0.087 Uiso 1 1 calc R . .
C6 C 0.7562(4) 0.18224(15) 0.31715(19) 0.0415(8) Uani 1 1 d . . .
H6A H 0.7631 0.2280 0.3308 0.050 Uiso 1 1 calc R . .
C7 C 0.7349(4) 0.14321(18) 0.3800(2) 0.0537(10) Uani 1 1 d . . .
H7A H 0.6401 0.1560 0.3936 0.081 Uiso 1 1 calc R . .
H7B H 0.8212 0.1506 0.4187 0.081 Uiso 1 1 calc R . .
H7C H 0.7296 0.0980 0.3678 0.081 Uiso 1 1 calc R . .
C8 C 0.6210(4) 0.17399(19) 0.2573(2) 0.0545(10) Uani 1 1 d . . .
H8A H 0.5274 0.1866 0.2722 0.082 Uiso 1 1 calc R . .
H8B H 0.6133 0.1294 0.2427 0.082 Uiso 1 1 calc R . .
H8C H 0.6349 0.2007 0.2182 0.082 Uiso 1 1 calc R . .
C9 C 0.7978(4) 0.07925(16) 0.07093(17) 0.0386(8) Uani 1 1 d . . .
H9A H 0.8239 0.0347 0.0605 0.046 Uiso 1 1 calc R . .
C10 C 0.7911(5) 0.11725(18) 0.00369(19) 0.0568(10) Uani 1 1 d . . .
H10A H 0.7096 0.1003 -0.0328 0.085 Uiso 1 1 calc R . .
H10B H 0.8889 0.1137 -0.0109 0.085 Uiso 1 1 calc R . .
H10C H 0.7704 0.1619 0.0120 0.085 Uiso 1 1 calc R . .
C11 C 0.6410(4) 0.07645(19) 0.0919(2) 0.0510(9) Uani 1 1 d . . .
H11A H 0.5636 0.0620 0.0523 0.076 Uiso 1 1 calc R . .
H11B H 0.6139 0.1188 0.1061 0.076 Uiso 1 1 calc R . .
H11C H 0.6461 0.0468 0.1307 0.076 Uiso 1 1 calc R . .
C12 C 1.1226(4) 0.10321(15) 0.10996(17) 0.0379(7) Uani 1 1 d . . .
H12A H 1.1077 0.1307 0.0677 0.045 Uiso 1 1 calc R . .
C13 C 1.2566(4) 0.1289(2) 0.1627(2) 0.0576(10) Uani 1 1 d . . .
H13A H 1.3485 0.1278 0.1430 0.086 Uiso 1 1 calc R . .
H13B H 1.2723 0.1028 0.2048 0.086 Uiso 1 1 calc R . .
H13C H 1.2355 0.1728 0.1743 0.086 Uiso 1 1 calc R . .
C14 C 1.1566(4) 0.03560(17) 0.0889(2) 0.0493(9) Uani 1 1 d . . .
H14A H 1.2502 0.0356 0.0705 0.074 Uiso 1 1 calc R . .
H14B H 1.0715 0.0202 0.0532 0.074 Uiso 1 1 calc R . .
H14C H 1.1698 0.0078 0.1296 0.074 Uiso 1 1 calc R . .
C15 C 0.9584(4) 0.21836(14) 0.22415(19) 0.0405(8) Uani 1 1 d . . .
H15A H 0.8982 0.2568 0.2295 0.049 Uiso 1 1 calc R . .
H15B H 1.0669 0.2309 0.2311 0.049 Uiso 1 1 calc R . .
C16 C 0.9058(4) 0.19167(14) 0.15061(18) 0.0402(8) Uani 1 1 d . . .
H16A H 0.9575 0.2152 0.1185 0.048 Uiso 1 1 calc R . .
H16B H 0.7947 0.1987 0.1354 0.048 Uiso 1 1 calc R . .
B1 B 1.0683(4) -0.08730(15) 0.25016(17) 0.0265(7) Uani 1 1 d . . .
C17 C 1.0562(3) -0.13617(13) 0.31283(16) 0.0309(7) Uani 1 1 d . . .
C18 C 1.1815(4) -0.16703(17) 0.35374(19) 0.0471(9) Uani 1 1 d . . .
H18A H 1.2793 -0.1606 0.3433 0.057 Uiso 1 1 calc R . .
C19 C 1.1693(5) -0.2066(2) 0.4089(2) 0.0649(12) Uani 1 1 d . . .
H19A H 1.2576 -0.2264 0.4354 0.078 Uiso 1 1 calc R . .
C20 C 1.0286(5) -0.21713(17) 0.4252(2) 0.0564(10) Uani 1 1 d . . .
H20A H 1.0192 -0.2439 0.4629 0.068 Uiso 1 1 calc R . .
C21 C 0.9018(4) -0.18808(16) 0.38575(19) 0.0461(9) Uani 1 1 d . . .
H21A H 0.8045 -0.1946 0.3966 0.055 Uiso 1 1 calc R . .
C22 C 0.9158(4) -0.14935(14) 0.33028(18) 0.0378(7) Uani 1 1 d . . .
H22A H 0.8263 -0.1311 0.3031 0.045 Uiso 1 1 calc R . .
C23 C 1.2441(3) -0.07031(13) 0.24717(16) 0.0297(6) Uani 1 1 d . . .
C24 C 1.3307(4) -0.02801(17) 0.29340(19) 0.0437(8) Uani 1 1 d . . .
H24A H 1.2841 -0.0082 0.3271 0.052 Uiso 1 1 calc R . .
C25 C 1.4821(4) -0.01296(19) 0.2931(2) 0.0554(10) Uani 1 1 d . . .
H25A H 1.5355 0.0167 0.3256 0.066 Uiso 1 1 calc R . .
C26 C 1.5537(4) -0.04117(19) 0.2456(2) 0.0509(10) Uani 1 1 d . . .
H26A H 1.6569 -0.0315 0.2449 0.061 Uiso 1 1 calc R . .
C27 C 1.4732(4) -0.08381(19) 0.1988(2) 0.0532(10) Uani 1 1 d . . .
H27A H 1.5217 -0.1041 0.1660 0.064 Uiso 1 1 calc R . .
C28 C 1.3205(4) -0.09739(16) 0.19934(19) 0.0420(8) Uani 1 1 d . . .
H28A H 1.2669 -0.1262 0.1658 0.050 Uiso 1 1 calc R . .
C29 C 0.9664(3) -0.11310(13) 0.17812(15) 0.0279(6) Uani 1 1 d . . .
C30 C 0.9938(4) -0.17333(15) 0.15223(18) 0.0400(8) Uani 1 1 d . . .
H30A H 1.0741 -0.1985 0.1778 0.048 Uiso 1 1 calc R . .
C31 C 0.9083(5) -0.19736(16) 0.09086(19) 0.0489(10) Uani 1 1 d . . .
H31A H 0.9318 -0.2379 0.0747 0.059 Uiso 1 1 calc R . .
C32 C 0.7892(4) -0.16260(18) 0.05317(18) 0.0467(9) Uani 1 1 d . . .
H32A H 0.7305 -0.1788 0.0110 0.056 Uiso 1 1 calc R . .
C33 C 0.7569(4) -0.10424(17) 0.07747(17) 0.0429(8) Uani 1 1 d . . .
H33A H 0.6742 -0.0801 0.0522 0.051 Uiso 1 1 calc R . .
C34 C 0.8440(4) -0.08007(15) 0.13868(17) 0.0342(7) Uani 1 1 d . . .
H34A H 0.8192 -0.0395 0.1542 0.041 Uiso 1 1 calc R . .
C35 C 1.5000 0.0000 0.5000 0.50(3) Uani 1 2 d S . .
N2 N 1.5194(19) -0.0734(9) 0.4779(5) 0.434(15) Uani 1 1 d . . .

loop_
_atom_site_aniso_label
_atom_site_aniso_U_11
_atom_site_aniso_U_22
_atom_site_aniso_U_33
_atom_site_aniso_U_23
_atom_site_aniso_U_13
_atom_site_aniso_U_12
Ni1 0.0265(2) 0.02223(19) 0.0259(2) 0.00015(15) 0.00866(15) -0.00013(15)
P1 0.0332(4) 0.0244(4) 0.0366(4) -0.0033(3) 0.0144(4) -0.0031(3)
P2 0.0321(4) 0.0285(4) 0.0296(4) 0.0055(3) 0.0110(3) 0.0050(3)
N1 0.0267(12) 0.0209(11) 0.0273(12) 0.0006(10) 0.0070(10) -0.0013(9)
C1 0.0286(15) 0.0257(14) 0.0322(16) 0.0049(12) 0.0079(12) -0.0036(12)
C2 0.067(2) 0.0406(18) 0.0269(17) 0.0003(14) 0.0142(16) -0.0012(17)
C3 0.044(2) 0.0375(17) 0.0429(19) -0.0096(15) 0.0113(16) -0.0128(15)
C4 0.073(3) 0.050(2) 0.070(3) -0.028(2) 0.025(2) -0.024(2)
C5 0.042(2) 0.063(3) 0.067(3) -0.015(2) 0.006(2) -0.0118(18)
C6 0.0407(19) 0.0340(17) 0.056(2) -0.0086(16) 0.0243(17) -0.0017(14)
C7 0.051(2) 0.057(2) 0.062(3) -0.0049(19) 0.034(2) -0.0056(18)
C8 0.036(2) 0.062(2) 0.070(3) -0.005(2) 0.0199(19) 0.0069(18)
C9 0.0387(18) 0.0435(18) 0.0333(17) 0.0065(14) 0.0065(14) 0.0076(14)
C10 0.066(3) 0.067(3) 0.0333(19) 0.0163(19) -0.0001(18) 0.006(2)
C11 0.0348(19) 0.067(3) 0.049(2) 0.0006(19) 0.0035(16) 0.0040(17)
C12 0.0383(18) 0.0431(18) 0.0362(18) 0.0085(15) 0.0167(15) 0.0043(15)
C13 0.037(2) 0.075(3) 0.066(3) -0.008(2) 0.0240(19) -0.0046(19)
C14 0.050(2) 0.052(2) 0.052(2) 0.0022(18) 0.0248(18) 0.0159(17)
C15 0.048(2) 0.0255(15) 0.053(2) 0.0049(15) 0.0222(17) 0.0017(14)
C16 0.049(2) 0.0283(16) 0.047(2) 0.0101(15) 0.0184(16) 0.0091(14)
B1 0.0263(17) 0.0237(15) 0.0291(17) 0.0009(13) 0.0047(14) -0.0003(12)
C17 0.0357(17) 0.0230(14) 0.0344(17) -0.0003(12) 0.0082(14) -0.0025(12)
C18 0.044(2) 0.050(2) 0.048(2) 0.0201(17) 0.0112(17) 0.0081(16)
C19 0.067(3) 0.066(3) 0.061(3) 0.035(2) 0.009(2) 0.014(2)
C20 0.082(3) 0.044(2) 0.045(2) 0.0189(17) 0.017(2) -0.003(2)
C21 0.056(2) 0.0381(18) 0.050(2) 0.0025(16) 0.0235(18) -0.0129(16)
C22 0.0419(19) 0.0286(15) 0.0432(19) 0.0044(14) 0.0090(15) -0.0056(14)
C23 0.0289(15) 0.0279(15) 0.0319(16) 0.0058(12) 0.0052(12) 0.0022(12)
C24 0.0319(18) 0.052(2) 0.047(2) -0.0097(17) 0.0091(15) -0.0084(15)
C25 0.038(2) 0.064(2) 0.059(2) -0.005(2) -0.0025(18) -0.0139(18)
C26 0.0282(18) 0.064(2) 0.061(3) 0.014(2) 0.0108(17) -0.0014(16)
C27 0.037(2) 0.066(2) 0.062(3) 0.001(2) 0.0211(19) 0.0036(18)
C28 0.0327(18) 0.0443(19) 0.051(2) -0.0050(16) 0.0137(16) -0.0004(15)
C29 0.0322(16) 0.0245(14) 0.0296(15) 0.0000(12) 0.0128(13) -0.0066(12)
C30 0.050(2) 0.0293(16) 0.0431(19) -0.0020(14) 0.0148(16) -0.0031(15)
C31 0.070(3) 0.0337(18) 0.050(2) -0.0158(17) 0.028(2) -0.0226(18)
C32 0.054(2) 0.057(2) 0.0309(18) -0.0099(17) 0.0135(16) -0.0311(19)
C33 0.0362(19) 0.056(2) 0.0342(18) -0.0013(16) 0.0029(14) -0.0084(16)
C34 0.0377(18) 0.0342(16) 0.0315(17) -0.0026(13) 0.0089(14) -0.0041(13)
C35 0.74(6) 0.62(6) 0.061(8) 0.023(18) -0.099(16) -0.55(6)
N2 0.424(19) 0.66(3) 0.138(9) 0.237(15) -0.139(11) -0.33(2)

loop_
_geom_bond_atom_site_label_1
_geom_bond_atom_site_label_2
_geom_bond_distance
_geom_bond_site_symmetry_2
_geom_bond_publ_flag
Ni1 C1 1.837(3) . ?
Ni1 N1 1.904(2) . ?
Ni1 P1 2.1403(8) . ?
Ni1 P2 2.2078(8) . ?
P1 C15 1.843(3) . ?
P1 C6 1.848(3) . ?
P1 C3 1.850(4) . ?
P2 C9 1.844(4) . ?
P2 C12 1.847(3) . ?
P2 C16 1.858(3) . ?
N1 C1 1.236(4) . ?
N1 B1 1.617(4) . ?
C1 C2 1.501(4) . ?
C3 C5 1.526(5) . ?
C3 C4 1.528(5) . ?
C6 C8 1.516(5) . ?
C6 C7 1.529(5) . ?
C9 C10 1.537(5) . ?
C9 C11 1.545(5) . ?
C12 C13 1.516(5) . ?
C12 C14 1.532(5) . ?
C15 C16 1.533(5) . ?
B1 C29 1.615(4) . ?
B1 C17 1.627(4) . ?
B1 C23 1.628(4) . ?
C17 C22 1.399(4) . ?
C17 C18 1.400(4) . ?
C18 C19 1.391(5) . ?
C19 C20 1.381(6) . ?
C20 C21 1.380(5) . ?
C21 C22 1.389(4) . ?
C23 C24 1.391(4) . ?
C23 C28 1.395(4) . ?
C24 C25 1.395(5) . ?
C25 C26 1.373(5) . ?
C26 C27 1.379(5) . ?
C27 C28 1.401(4) . ?
C29 C34 1.392(4) . ?
C29 C30 1.408(4) . ?
C30 C31 1.386(5) . ?
C31 C32 1.378(5) . ?
C32 C33 1.372(5) . ?
C33 C34 1.391(4) . ?
C35 N2 1.63(2) . ?
C35 N2 1.63(2) 3_856 ?
